data_4122426
loop_
_publ_author_name
'Zhao, Chongchao'
'Glass, Elliot N.'
'Chica, Bryant'
'Musaev, Djamaladdin G.'
'Sumliner, Jordan M.'
'Dyer, R. Brian'
'Lian, Tianquan'
'Hill, Craig L.'

_publ_section_title
;
 All-Inorganic Networks and Tetramer Based on Tin(II)-Containing
 Polyoxometalates: Tuning Structural and Spectral Properties with
 Lone-Pairs.
;
_journal_issue 34
_journal_name_full 'Journal of the American Chemical Society'
_journal_page_first 12085
_journal_paper_doi 10.1021/ja5060127
_journal_volume 136
_journal_year 2014
_chemical_formula_moiety 'Cl5 Na O80 Si2 Sn9 W18'
_chemical_formula_sum 'Cl5 Na O80 Si2 Sn9 W18'
_chemical_formula_weight 5913.93
_chemical_name_systematic
; 
 ? 
;
_space_group_IT_number 138
_symmetry_cell_setting tetragonal
_symmetry_space_group_name_Hall '-P 4ac 2ac'
_symmetry_space_group_name_H-M 'P 42/n c m :2'
_atom_sites_solution_hydrogens none
_atom_sites_solution_primary direct
_atom_sites_solution_secondary difmap
_audit_creation_method SHELXL-97
_cell_angle_alpha 90.00
_cell_angle_beta 90.00
_cell_angle_gamma 90.00
_cell_formula_units_Z 4
_cell_length_a 21.438(4)
_cell_length_b 21.438(4)
_cell_length_c 23.126(4)
_cell_measurement_reflns_used 7634
_cell_measurement_temperature 173(2)
_cell_measurement_theta_max 27.27
_cell_measurement_theta_min 2.32
_cell_volume 10628(3)
_computing_cell_refinement 'Bruker SAINT'
_computing_data_collection 'Bruker APEX2'
_computing_data_reduction 'Bruker SAINT'
_computing_molecular_graphics 'Bruker SHELXTL'
_computing_publication_material 'Bruker SHELXTL'
_computing_structure_refinement 'SHELXL-97 (Sheldrick, 1997)'
_computing_structure_solution 'SHELXS-97 (Sheldrick, 1990)'
_diffrn_ambient_temperature 173(2)
_diffrn_measured_fraction_theta_full 0.999
_diffrn_measured_fraction_theta_max 0.999
_diffrn_measurement_device_type 'Bruker APEX-II CCD'
_diffrn_measurement_method '\f and \w scans'
_diffrn_radiation_monochromator graphite
_diffrn_radiation_source 'fine-focus sealed tube'
_diffrn_radiation_type MoK\a
_diffrn_radiation_wavelength 0.71073
_diffrn_reflns_av_R_equivalents 0.1042
_diffrn_reflns_av_sigmaI/netI 0.0394
_diffrn_reflns_limit_h_max 25
_diffrn_reflns_limit_h_min -26
_diffrn_reflns_limit_k_max 26
_diffrn_reflns_limit_k_min -26
_diffrn_reflns_limit_l_max 28
_diffrn_reflns_limit_l_min -28
_diffrn_reflns_number 93868
_diffrn_reflns_theta_full 26.02
_diffrn_reflns_theta_max 26.02
_diffrn_reflns_theta_min 1.61
_exptl_absorpt_coefficient_mu 21.697
_exptl_absorpt_correction_T_max 0.1139
_exptl_absorpt_correction_T_min 0.0939
_exptl_absorpt_correction_type numerical
_exptl_absorpt_process_details sadabs
_exptl_crystal_colour orange
_exptl_crystal_density_diffrn 3.696
_exptl_crystal_density_method 'not measured'
_exptl_crystal_description plate
_exptl_crystal_F_000 10184
_exptl_crystal_size_max 0.21
_exptl_crystal_size_mid 0.19
_exptl_crystal_size_min 0.18
_refine_diff_density_max 3.729
_refine_diff_density_min -2.737
_refine_diff_density_rms 0.463
_refine_ls_extinction_method none
_refine_ls_goodness_of_fit_ref 1.151
_refine_ls_hydrogen_treatment undef
_refine_ls_matrix_type full
_refine_ls_number_parameters 281
_refine_ls_number_reflns 5454
_refine_ls_number_restraints 0
_refine_ls_restrained_S_all 1.151
_refine_ls_R_factor_all 0.1141
_refine_ls_R_factor_gt 0.0685
_refine_ls_shift/su_max 0.000
_refine_ls_shift/su_mean 0.000
_refine_ls_structure_factor_coef Fsqd
_refine_ls_weighting_details 'calc w=1/[\s^2^(Fo^2^)+(0.0448P)^2^+1286.1862P] where P=(Fo^2^+2Fc^2^)/3'
_refine_ls_weighting_scheme calc
_refine_ls_wR_factor_gt 0.1550
_refine_ls_wR_factor_ref 0.1948
_reflns_number_gt 3820
_reflns_number_total 5454
_reflns_threshold_expression >2sigma(I)
_cod_data_source_file ja5060127_si_002.cif
_cod_data_source_block 1
_cod_depositor_comments 'Adding full bibliography for 4122426--4122428.cif.'
_cod_original_cell_volume 10629(3)
_cod_original_sg_symbol_H-M P42/ncm
_cod_database_code 4122426

loop_
_symmetry_equiv_pos_as_xyz
'x, y, z'
'-y+1/2, x, z+1/2'
'-x+1/2, -y+1/2, z'
'y, -x+1/2, z+1/2'
'x+1/2, -y, -z+1/2'
'-x, y+1/2, -z+1/2'
'y+1/2, x+1/2, -z'
'-y, -x, -z'
'-x, -y, -z'
'y-1/2, -x, -z-1/2'
'x-1/2, y-1/2, -z'
'-y, x-1/2, -z-1/2'
'-x-1/2, y, z-1/2'
'x, -y-1/2, z-1/2'
'-y-1/2, -x-1/2, z'
'y, x, z'

loop_
_atom_site_label
_atom_site_type_symbol
_atom_site_fract_x
_atom_site_fract_y
_atom_site_fract_z
_atom_site_U_iso_or_equiv
_atom_site_adp_type
_atom_site_occupancy
_atom_site_symmetry_multiplicity
_atom_site_calc_flag
_atom_site_refinement_flags
_atom_site_disorder_assembly
_atom_site_disorder_group
Cl1 Cl 0.2500 0.2500 0.4942(6) 0.045(3) Uani 1 4 d S . .
Cl2 Cl 0.4318(17) 0.0850(17) 0.3882(10) 0.029(9) Uiso 0.25 1 d P A 1
Cl2A Cl 0.4059(19) 0.0548(18) 0.3893(16) 0.050(14) Uiso 0.25 1 d P B 2
Cl3 Cl 0.3970(4) 0.1030(4) 0.1464(4) 0.056(3) Uani 1 2 d S B 2
Na1 Na 0.5000 0.5000 0.5000 0.126(15) Uani 1 4 d S . 2
O1 O 0.4370(9) 0.2507(10) 0.1891(7) 0.048(5) Uani 1 1 d . B 2
O2 O 0.3862(8) 0.2994(8) 0.2931(6) 0.033(4) Uani 1 1 d . B 2
O3 O 0.3663(8) 0.3663(8) 0.0853(10) 0.062(9) Uani 1 2 d S B 2
O4 O 0.3655(8) 0.2206(7) 0.3849(7) 0.033(4) Uani 1 1 d . B 2
O5 O 0.4533(11) 0.2735(13) 0.0704(9) 0.082(9) Uani 1 1 d . B 2
O6 O 0.3387(7) 0.2459(8) 0.1164(7) 0.035(4) Uani 1 1 d . B 2
O7 O 0.3431(7) 0.3431(7) 0.3995(9) 0.039(6) Uani 1 2 d S B 2
O8 O 0.4105(9) 0.1746(8) 0.2787(8) 0.045(5) Uani 1 1 d . B 2
O9 O 0.3426(8) 0.3426(8) 0.1926(10) 0.041(6) Uani 1 2 d S B 2
O10 O 0.4655(9) 0.3634(10) 0.1553(7) 0.050(5) Uani 1 1 d . B 2
O11 O 0.4559(8) 0.3717(9) 0.3697(7) 0.045(5) Uani 1 1 d . B 2
O12 O 0.5094(9) 0.3212(11) 0.2527(7) 0.057(6) Uani 1 1 d . B 2
O13 O 0.4125(8) 0.4125(8) 0.2594(9) 0.048(7) Uani 1 2 d S B 2
O14 O 0.5242(11) 0.4360(11) 0.2926(7) 0.064(6) Uani 1 1 d . B 2
O15 O 0.4433(10) 0.2861(10) 0.4565(8) 0.058(6) Uani 1 1 d . B 2
O16 O 0.4801(8) 0.2527(10) 0.3461(8) 0.048(5) Uani 1 1 d . B 2
O17 O 0.4931(10) 0.4931(10) 0.3980(10) 0.069(10) Uani 1 2 d S B 2
O18 O 0.5836(10) 0.4056(14) 0.1897(9) 0.083(9) Uani 1 1 d . B 2
O19 O 0.4801(8) 0.4801(8) 0.1939(10) 0.067(10) Uani 1 2 d S B 2
O20 O 0.5326(9) 0.1912(13) 0.2506(10) 0.074(7) Uani 1 1 d . B 2
O1W O 0.506(2) 0.391(2) 0.513(2) 0.174(19) Uani 1 1 d . C 2
O2W O 0.4668(17) 0.4668(17) 0.061(2) 0.125(17) Uiso 1 2 d S D 2
O3W O 0.542(2) 0.351(2) 0.6227(19) 0.158(16) Uiso 1 1 d . E 2
O4W O 0.595(3) 0.339(3) 0.364(3) 0.097(18) Uiso 0.50 1 d P F 2
Si1 Si 0.3569(2) 0.3569(2) 0.2590(3) 0.0116(14) Uani 1 2 d S B 2
Sn1 Sn 0.2500 0.2500 0.16790(12) 0.0307(7) Uani 1 4 d S . 2
Sn2 Sn 0.30998(8) 0.19002(8) 0.30519(9) 0.0308(5) Uani 1 2 d S B 2
Sn3 Sn 0.33258(11) 0.16742(11) 0.06105(11) 0.0480(7) Uani 1 2 d S B 2
Sn4 Sn 0.34927(11) 0.15073(11) 0.45010(10) 0.0526(8) Uani 1 2 d S B 2
Sn5 Sn 0.42203(9) 0.07797(9) 0.26353(14) 0.0551(8) Uani 1 2 d S B 2
W1 W 0.41471(5) 0.29356(5) 0.38727(4) 0.0399(3) Uani 1 1 d . B 2
W2 W 0.40854(6) 0.30044(7) 0.12624(4) 0.0543(4) Uani 1 1 d . B 2
W3 W 0.46908(5) 0.23959(6) 0.26415(5) 0.0496(3) Uani 1 1 d . B 2
W4 W 0.50983(6) 0.39959(7) 0.21784(4) 0.0565(4) Uani 1 1 d . B 2
W5 W 0.45467(5) 0.45467(5) 0.34307(6) 0.0496(5) Uani 1 2 d S B 2

loop_
_atom_site_aniso_label
_atom_site_aniso_U_11
_atom_site_aniso_U_22
_atom_site_aniso_U_33
_atom_site_aniso_U_23
_atom_site_aniso_U_13
_atom_site_aniso_U_12
Cl1 0.046(5) 0.046(5) 0.042(7) 0.000 0.000 0.002(6)
Cl3 0.062(4) 0.062(4) 0.043(5) -0.004(3) 0.004(3) 0.014(5)
Na1 0.16(2) 0.16(2) 0.064(19) -0.033(15) -0.033(15) -0.03(3)
O1 0.046(11) 0.065(13) 0.033(9) -0.016(9) 0.005(8) 0.012(10)
O2 0.037(9) 0.047(10) 0.015(7) 0.002(7) 0.000(6) 0.000(8)
O3 0.084(15) 0.084(15) 0.017(11) 0.002(7) 0.002(7) -0.066(18)
O4 0.036(9) 0.032(9) 0.032(8) -0.002(7) -0.003(7) -0.008(7)
O5 0.072(15) 0.13(2) 0.044(11) -0.059(13) 0.036(11) -0.048(15)
O6 0.031(9) 0.043(10) 0.031(8) -0.003(7) 0.005(7) -0.024(8)
O7 0.048(9) 0.048(9) 0.020(11) 0.004(7) 0.004(7) -0.023(12)
O8 0.056(12) 0.037(10) 0.041(10) -0.017(8) -0.021(9) 0.011(9)
O9 0.046(9) 0.046(9) 0.029(12) -0.013(7) -0.013(7) -0.020(12)
O10 0.054(12) 0.075(14) 0.022(8) -0.008(8) -0.002(8) -0.046(11)
O11 0.035(10) 0.063(13) 0.035(9) -0.002(9) -0.010(8) -0.016(9)
O12 0.050(12) 0.090(16) 0.032(9) -0.015(10) -0.002(9) -0.025(11)
O13 0.062(12) 0.062(12) 0.019(11) 0.001(7) 0.001(7) -0.029(14)
O14 0.076(15) 0.091(17) 0.024(9) -0.008(10) -0.003(9) -0.028(13)
O15 0.068(14) 0.067(14) 0.037(10) 0.010(10) -0.030(10) 0.001(11)
O16 0.036(10) 0.067(13) 0.042(10) -0.003(9) -0.011(8) 0.008(9)
O17 0.094(16) 0.094(16) 0.018(12) 0.001(8) 0.001(8) -0.05(2)
O18 0.052(14) 0.15(3) 0.048(12) -0.002(14) 0.007(11) -0.053(15)
O19 0.092(16) 0.092(16) 0.016(11) -0.008(7) -0.008(7) -0.072(19)
O20 0.018(10) 0.11(2) 0.091(17) -0.018(15) -0.005(10) 0.025(11)
O1W 0.19(4) 0.16(4) 0.18(4) -0.02(3) -0.04(3) -0.09(3)
Si1 0.013(2) 0.013(2) 0.009(3) -0.0024(18) -0.0024(18) -0.007(3)
Sn1 0.0382(11) 0.0382(11) 0.0157(13) 0.000 0.000 0.0011(15)
Sn2 0.0358(8) 0.0358(8) 0.0210(10) 0.0009(6) -0.0009(6) 0.0066(10)
Sn3 0.0574(11) 0.0574(11) 0.0294(12) -0.0146(9) 0.0146(9) -0.0122(14)
Sn4 0.0685(12) 0.0685(12) 0.0208(11) 0.0077(9) -0.0077(9) -0.0056(16)
Sn5 0.0543(12) 0.0543(12) 0.0568(17) -0.0027(9) 0.0027(9) 0.0247(15)
W1 0.0465(7) 0.0479(7) 0.0252(5) 0.0009(4) -0.0116(4) -0.0069(5)
W2 0.0482(7) 0.0895(10) 0.0253(5) -0.0227(6) 0.0107(5) -0.0312(7)
W3 0.0317(6) 0.0624(8) 0.0547(7) -0.0150(6) 0.0025(5) -0.0002(5)
W4 0.0538(8) 0.0911(10) 0.0246(5) -0.0085(6) 0.0028(5) -0.0409(7)
W5 0.0645(7) 0.0645(7) 0.0197(6) -0.0035(4) -0.0035(4) -0.0355(9)

loop_
_atom_type_symbol
_atom_type_description
_atom_type_scat_dispersion_real
_atom_type_scat_dispersion_imag
_atom_type_scat_source
O O 0.0106 0.0060 'International Tables Vol C Tables 4.2.6.8 and 6.1.1.4'
Na Na 0.0362 0.0249 'International Tables Vol C Tables 4.2.6.8 and 6.1.1.4'
Si Si 0.0817 0.0704 'International Tables Vol C Tables 4.2.6.8 and 6.1.1.4'
Sn Sn -0.6537 1.4246 'International Tables Vol C Tables 4.2.6.8 and 6.1.1.4'
W W -0.8490 6.8722 'International Tables Vol C Tables 4.2.6.8 and 6.1.1.4'
Cl Cl 0.1484 0.1585 'International Tables Vol C Tables 4.2.6.8 and 6.1.1.4'

loop_
_geom_angle_atom_site_label_1
_geom_angle_atom_site_label_2
_geom_angle_atom_site_label_3
_geom_angle
_geom_angle_site_symmetry_1
_geom_angle_site_symmetry_3
Cl2A Cl2A Sn4 77.6(8) 15_665 .
Sn3 Cl3 Sn5 151.0(4) . .
O1W Na1 O1W 85(2) 9_666 16
O1W Na1 O1W 95(2) 9_666 8_666
O1W Na1 O1W 180(2) 16 8_666
O1W Na1 O1W 180(2) 9_666 .
O1W Na1 O1W 95(2) 16 .
O1W Na1 O1W 85(2) 8_666 .
O1W Na1 O17 93.9(12) 9_666 9_666
O1W Na1 O17 86.1(12) 16 9_666
O1W Na1 O17 93.9(12) 8_666 9_666
O1W Na1 O17 86.1(12) . 9_666
O1W Na1 O17 86.1(12) 9_666 .
O1W Na1 O17 93.9(12) 16 .
O1W Na1 O17 86.1(12) 8_666 .
O1W Na1 O17 93.9(12) . .
O17 Na1 O17 180.000(3) 9_666 .
W3 O1 W2 153.1(12) . .
Si1 O2 W1 128.7(9) . .
Si1 O2 W3 126.5(8) . .
W1 O2 W3 92.3(6) . .
W2 O3 W2 116.7(11) 16 .
W1 O4 Sn4 130.3(8) . .
W1 O4 Sn2 123.4(8) . .
Sn4 O4 Sn2 106.3(6) . .
W2 O6 Sn3 127.3(8) . .
W2 O6 Sn1 125.2(8) . .
Sn3 O6 Sn1 107.4(6) . .
W1 O7 W1 153.1(13) 16 .
W3 O8 Sn5 127.6(10) . .
W3 O8 Sn2 124.6(8) . .
Sn5 O8 Sn2 107.4(8) . .
Si1 O9 W2 127.4(6) . 16
Si1 O9 W2 127.4(6) . .
W2 O9 W2 92.2(9) 16 .
W4 O10 W2 149.8(10) . .
W5 O11 W1 151.5(10) . .
W4 O12 W3 149.5(11) . .
Si1 O13 W4 123.5(8) . 16
Si1 O13 W4 123.5(8) . .
W4 O13 W4 92.5(9) 16 .
Si1 O13 W5 123.7(12) . .
W4 O13 W5 92.3(8) 16 .
W4 O13 W5 92.3(8) . .
W4 O14 W5 120.3(11) . .
W1 O16 W3 117.9(9) . .
W5 O17 Na1 142.6(15) . .
W4 O19 W4 120.8(13) 16 .
O2 Si1 O2 111.5(12) 16 .
O2 Si1 O9 113.8(7) 16 .
O2 Si1 O9 113.8(7) . .
O2 Si1 O13 105.4(8) 16 .
O2 Si1 O13 105.4(8) . .
O9 Si1 O13 106.0(12) . .
O6 Sn1 O6 69.7(8) 3 16
O6 Sn1 O6 115.9(8) 3 .
O6 Sn1 O6 77.5(9) 16 .
O6 Sn1 O6 77.5(9) 3 15_665
O6 Sn1 O6 115.9(8) 16 15_665
O6 Sn1 O6 69.7(8) . 15_665
O8 Sn2 O8 69.4(9) . 15_665
O8 Sn2 O4 76.4(6) . .
O8 Sn2 O4 114.5(6) 15_665 .
O8 Sn2 O4 114.5(6) . 15_665
O8 Sn2 O4 76.4(6) 15_665 15_665
O4 Sn2 O4 69.5(8) . 15_665
O6 Sn3 O6 74.5(8) . 15_665
O6 Sn3 Cl3 86.3(5) . .
O6 Sn3 Cl3 86.3(5) 15_665 .
O4 Sn4 O4 74.7(8) . 15_665
O4 Sn4 Cl2A 95.2(9) . .
O4 Sn4 Cl2A 80.2(9) 15_665 .
O4 Sn4 Cl2A 80.2(9) . 15_665
O4 Sn4 Cl2A 95.2(9) 15_665 15_665
Cl2A Sn4 Cl2A 24.8(16) . 15_665
O8 Sn5 O8 75.1(11) . 15_665
O8 Sn5 Cl3 87.1(5) . .
O8 Sn5 Cl3 87.1(5) 15_665 .
O15 W1 O4 98.5(9) . .
O15 W1 O7 101.6(10) . .
O4 W1 O7 90.9(9) . .
O15 W1 O16 99.2(9) . .
O4 W1 O16 90.9(8) . .
O7 W1 O16 158.5(8) . .
O15 W1 O11 96.5(9) . .
O4 W1 O11 165.0(7) . .
O7 W1 O11 85.2(9) . .
O16 W1 O11 87.5(9) . .
O15 W1 O2 174.3(9) . .
O4 W1 O2 82.4(6) . .
O7 W1 O2 83.9(8) . .
O16 W1 O2 75.1(7) . .
O11 W1 O2 82.7(6) . .
O5 W2 O1 101.9(11) . .
O5 W2 O6 98.3(8) . .
O1 W2 O6 90.0(8) . .
O5 W2 O3 98.1(12) . .
O1 W2 O3 159.5(8) . .
O6 W2 O3 91.2(9) . .
O5 W2 O10 98.2(9) . .
O1 W2 O10 85.6(8) . .
O6 W2 O10 163.5(7) . .
O3 W2 O10 87.5(10) . .
O5 W2 O9 173.3(11) . .
O1 W2 O9 84.7(7) . .
O6 W2 O9 80.6(7) . .
O3 W2 O9 75.4(7) . .
O10 W2 O9 83.1(8) . .
O20 W3 O1 101.2(9) . .
O20 W3 O8 96.4(10) . .
O1 W3 O8 90.8(8) . .
O20 W3 O16 99.7(10) . .
O1 W3 O16 158.7(8) . .
O8 W3 O16 90.8(8) . .
O20 W3 O12 99.3(11) . .
O1 W3 O12 85.6(8) . .
O8 W3 O12 164.2(8) . .
O16 W3 O12 87.1(8) . .
O20 W3 O2 173.2(9) . .
O1 W3 O2 85.2(6) . .
O8 W3 O2 81.2(7) . .
O16 W3 O2 74.1(7) . .
O12 W3 O2 83.2(8) . .
O18 W4 O12 103.7(12) . .
O18 W4 O10 101.7(9) . .
O12 W4 O10 87.6(8) . .
O18 W4 O14 99.4(10) . .
O12 W4 O14 88.7(9) . .
O10 W4 O14 158.8(9) . .
O18 W4 O19 97.4(12) . .
O12 W4 O19 158.9(9) . .
O10 W4 O19 88.9(9) . .
O14 W4 O19 87.0(10) . .
O18 W4 O13 168.6(11) . .
O12 W4 O13 85.6(8) . .
O10 W4 O13 85.0(8) . .
O14 W4 O13 73.9(9) . .
O19 W4 O13 73.4(8) . .
O17 W5 O11 101.7(8) . 16
O17 W5 O11 101.7(8) . .
O11 W5 O11 85.4(11) 16 .
O17 W5 O14 100.1(9) . 16
O11 W5 O14 89.5(9) 16 16
O11 W5 O14 158.1(7) . 16
O17 W5 O14 100.1(9) . .
O11 W5 O14 158.1(7) 16 .
O11 W5 O14 89.5(9) . .
O14 W5 O14 87.4(14) 16 .
O17 W5 O13 171.0(11) . .
O11 W5 O13 84.8(7) 16 .
O11 W5 O13 84.8(7) . .
O14 W5 O13 73.5(7) 16 .
O14 W5 O13 73.5(7) . .

loop_
_geom_bond_atom_site_label_1
_geom_bond_atom_site_label_2
_geom_bond_distance
_geom_bond_site_symmetry_2
Cl2 Cl2 0.51(9) 15_665
Cl2A Cl2A 1.19(8) 15_665
Cl2A Sn4 2.77(4) .
Cl3 Sn3 2.775(11) .
Cl3 Sn5 2.814(11) .
Na1 O1W 2.36(4) 9_666
Na1 O1W 2.36(5) 16
Na1 O1W 2.36(5) 8_666
Na1 O1W 2.36(4) .
Na1 O17 2.37(2) 9_666
Na1 O17 2.37(2) .
O1 W3 1.882(18) .
O1 W2 1.903(19) .
O2 Si1 1.592(17) .
O2 W1 2.265(14) .
O2 W3 2.291(17) .
O3 W2 1.925(12) 16
O3 W2 1.925(12) .
O4 W1 1.887(16) .
O4 Sn4 2.154(16) .
O4 Sn2 2.291(15) .
O5 W2 1.709(18) .
O6 W2 1.913(15) .
O6 Sn3 2.119(16) .
O6 Sn1 2.245(15) .
O7 W1 1.888(5) 16
O7 W1 1.888(5) .
O8 W3 1.91(2) .
O8 Sn5 2.115(17) .
O8 Sn2 2.26(2) .
O9 Si1 1.60(2) .
O9 W2 2.274(16) 16
O9 W2 2.274(16) .
O10 W4 1.898(15) .
O10 W2 1.940(16) .
O11 W5 1.88(2) .
O11 W1 1.938(18) .
O12 W4 1.86(2) .
O12 W3 1.97(2) .
O13 Si1 1.68(3) .
O13 W4 2.314(17) 16
O13 W4 2.314(17) .
O13 W5 2.32(2) .
O14 W4 1.921(18) .
O14 W5 1.93(2) .
O15 W1 1.721(17) .
O16 W1 1.908(19) .
O16 W3 1.930(18) .
O17 W5 1.72(3) .
O18 W4 1.71(2) .
O19 W4 1.922(12) 16
O19 W4 1.922(12) .
O20 W3 1.74(2) .
Si1 O2 1.592(17) 16
Sn1 O6 2.245(15) 3
Sn1 O6 2.245(15) 16
Sn1 O6 2.245(15) 15_665
Sn2 O8 2.26(2) 15_665
Sn2 O4 2.291(15) 15_665
Sn3 O6 2.119(16) 15_665
Sn4 O4 2.154(16) 15_665
Sn4 Cl2A 2.77(4) 15_665
Sn5 O8 2.115(17) 15_665
W5 O11 1.88(2) 16
W5 O14 1.93(2) 16
